data_7023700
loop_
_publ_author_name
'Sen, Tamal K.'
'Sau, Samaresh Chandra'
'Mukherjee, Arup'
'Hota, Pradip Kumar'
'Mandal, Swadhin K.'
'Maity, Bholanath'
'Koley, Debasis'

_publ_section_title
;
 Abnormal N-heterocyclic carbene main group organometallic chemistry: a
 debut to the homogeneous catalysis.
;
_journal_issue 39
_journal_name_full 'Dalton transactions (Cambridge, England : 2003)'
_journal_page_first 14253
_journal_page_last 14260
_journal_paper_doi 10.1039/c3dt51802g
_journal_volume 42
_journal_year 2013
_chemical_formula_moiety 'C42 H53 Al N2'
_chemical_formula_sum 'C42 H53 Al N2'
_chemical_formula_weight 612.84
_chemical_name_systematic
;
?
;
_space_group_IT_number 2
_symmetry_cell_setting triclinic
_symmetry_space_group_name_Hall '-P 1'
_symmetry_space_group_name_H-M 'P -1'
_atom_sites_solution_hydrogens geom
_atom_sites_solution_primary direct
_atom_sites_solution_secondary difmap
_audit_creation_method SHELXL-97
_cell_angle_alpha 77.611(4)
_cell_angle_beta 76.658(4)
_cell_angle_gamma 75.050(4)
_cell_formula_units_Z 2
_cell_length_a 9.871(2)
_cell_length_b 10.967(2)
_cell_length_c 18.786(4)
_cell_measurement_reflns_used 5380
_cell_measurement_temperature 100(2)
_cell_measurement_theta_max 25.06
_cell_measurement_theta_min 2.33
_cell_volume 1885.6(7)
_computing_cell_refinement 'Bruker SMART'
_computing_data_collection 'Bruker SMART'
_computing_data_reduction 'Bruker SHELXTL'
_computing_molecular_graphics 'Bruker SHELXTL'
_computing_publication_material 'Bruker SHELXTL'
_computing_structure_refinement 'SHELXL-97 (Sheldrick, 1997)'
_computing_structure_solution 'SHELXS-97 (Sheldrick, 1990)'
_diffrn_ambient_temperature 100(2)
_diffrn_measured_fraction_theta_full 0.996
_diffrn_measured_fraction_theta_max 0.996
_diffrn_measurement_device_type 'CCD area detector'
_diffrn_measurement_method 'phi and omega scans'
_diffrn_radiation_monochromator graphite
_diffrn_radiation_source 'fine-focus sealed tube'
_diffrn_radiation_type MoK\a
_diffrn_radiation_wavelength 0.71073
_diffrn_reflns_av_R_equivalents 0.0517
_diffrn_reflns_av_sigmaI/netI 0.0515
_diffrn_reflns_limit_h_max 11
_diffrn_reflns_limit_h_min -11
_diffrn_reflns_limit_k_max 13
_diffrn_reflns_limit_k_min -13
_diffrn_reflns_limit_l_max 22
_diffrn_reflns_limit_l_min -22
_diffrn_reflns_number 25271
_diffrn_reflns_theta_full 25.06
_diffrn_reflns_theta_max 25.06
_diffrn_reflns_theta_min 1.13
_exptl_absorpt_coefficient_mu 0.083
_exptl_absorpt_correction_T_max 0.993
_exptl_absorpt_correction_T_min 0.988
_exptl_absorpt_correction_type multi-scan
_exptl_absorpt_process_details 'SADABS; BRUKER; 2008'
_exptl_crystal_colour white
_exptl_crystal_density_diffrn 1.079
_exptl_crystal_density_method 'not measured'
_exptl_crystal_description block
_exptl_crystal_F_000 664
_exptl_crystal_size_max 0.15
_exptl_crystal_size_mid 0.12
_exptl_crystal_size_min 0.07
_refine_diff_density_max 0.205
_refine_diff_density_min -0.227
_refine_diff_density_rms 0.046
_refine_ls_extinction_method none
_refine_ls_goodness_of_fit_ref 1.020
_refine_ls_hydrogen_treatment constr
_refine_ls_matrix_type full
_refine_ls_number_parameters 417
_refine_ls_number_reflns 6652
_refine_ls_number_restraints 0
_refine_ls_restrained_S_all 1.020
_refine_ls_R_factor_all 0.0690
_refine_ls_R_factor_gt 0.0411
_refine_ls_shift/su_max 0.000
_refine_ls_shift/su_mean 0.000
_refine_ls_structure_factor_coef Fsqd
_refine_ls_weighting_details 'calc w=1/[\s^2^(Fo^2^)+(0.0358P)^2^+0.9601P] where P=(Fo^2^+2Fc^2^)/3'
_refine_ls_weighting_scheme calc
_refine_ls_wR_factor_gt 0.0884
_refine_ls_wR_factor_ref 0.1059
_reflns_number_gt 4825
_reflns_number_total 6652
_reflns_threshold_expression >2sigma(I)
_cod_data_source_file c3dt51802g.txt
_cod_data_source_block complex2
_cod_depositor_comments
;
The following automatic conversions were performed:

'_symmetry_cell_setting' value 'Triclinic' changed to 'triclinic'
according to /home/saulius/struct/CIF-dictionaries/cif_core.dic
dictionary named 'cif_core.dic' version 2.4.2 from 2011-04-26.

Automatic conversion script
Id: cif_fix_values 1891 2012-01-12 08:04:46Z andrius 
;
_cod_original_sg_symbol_H-M 'P-1 '
_cod_database_code 7023700

loop_
_symmetry_equiv_pos_as_xyz
'x, y, z'
'-x, -y, -z'

loop_
_atom_site_label
_atom_site_type_symbol
_atom_site_fract_x
_atom_site_fract_y
_atom_site_fract_z
_atom_site_U_iso_or_equiv
_atom_site_adp_type
_atom_site_occupancy
_atom_site_symmetry_multiplicity
_atom_site_calc_flag
_atom_site_refinement_flags
Al1 Al 0.39222(6) 0.44238(5) 0.28155(3) 0.02074(15) Uani 1 1 d .
N1 N 0.16546(16) 0.67414(14) 0.21370(8) 0.0174(3) Uani 1 1 d .
N2 N 0.05411(16) 0.78239(14) 0.30135(8) 0.0169(3) Uani 1 1 d .
C1 C 0.5623(2) 0.7274(2) 0.10319(12) 0.0357(5) Uani 1 1 d .
H1A H 0.5858 0.6405 0.1278 0.054 Uiso 1 1 calc R
H1B H 0.6043 0.7800 0.1226 0.054 Uiso 1 1 calc R
H1C H 0.5986 0.7315 0.0509 0.054 Uiso 1 1 calc R
C2 C 0.3999(2) 0.77552(18) 0.11643(10) 0.0241(4) Uani 1 1 d .
H2 H 0.3663 0.7760 0.1697 0.029 Uiso 1 1 calc R
C3 C 0.3269(2) 0.68756(18) 0.09335(10) 0.0201(4) Uani 1 1 d .
C4 C 0.21371(19) 0.63846(17) 0.14023(9) 0.0180(4) Uani 1 1 d .
C5 C 0.06791(19) 0.78090(17) 0.22825(9) 0.0174(4) Uani 1 1 d .
C6 C -0.0381(2) 0.88578(17) 0.33854(10) 0.0185(4) Uani 1 1 d .
C7 C -0.1859(2) 0.89829(18) 0.35076(10) 0.0218(4) Uani 1 1 d .
C8 C -0.2707(2) 1.00792(19) 0.37775(11) 0.0284(5) Uani 1 1 d .
H8 H -0.3695 1.0200 0.3863 0.034 Uiso 1 1 calc R
C9 C -0.2110(2) 1.0983(2) 0.39188(11) 0.0319(5) Uani 1 1 d .
H9 H -0.2696 1.1718 0.4084 0.038 Uiso 1 1 calc R
C10 C 0.2398(2) 1.0626(2) 0.28140(12) 0.0342(5) Uani 1 1 d .
H10A H 0.2205 1.0536 0.2352 0.051 Uiso 1 1 calc R
H10B H 0.3406 1.0528 0.2773 0.051 Uiso 1 1 calc R
H10C H 0.1911 1.1458 0.2930 0.051 Uiso 1 1 calc R
C11 C 0.1875(2) 0.95987(19) 0.34312(11) 0.0243(4) Uani 1 1 d .
H11 H 0.2337 0.8762 0.3285 0.029 Uiso 1 1 calc R
C12 C 0.2306(2) 0.9629(2) 0.41594(11) 0.0328(5) Uani 1 1 d .
H12A H 0.1899 1.0455 0.4303 0.049 Uiso 1 1 calc R
H12B H 0.3327 0.9466 0.4092 0.049 Uiso 1 1 calc R
H12C H 0.1962 0.8984 0.4540 0.049 Uiso 1 1 calc R
C13 C 0.0267(2) 0.97402(17) 0.35485(10) 0.0218(4) Uani 1 1 d .
C14 C 0.14795(19) 0.67429(17) 0.33173(10) 0.0175(4) Uani 1 1 d .
C15 C 0.1594(2) 0.65240(17) 0.41077(10) 0.0178(4) Uani 1 1 d .
C16 C 0.2930(2) 0.63234(18) 0.42969(10) 0.0226(4) Uani 1 1 d .
H16 H 0.3732 0.6348 0.3924 0.027 Uiso 1 1 calc R
C17 C 0.3077(2) 0.60875(18) 0.50326(10) 0.0252(5) Uani 1 1 d .
H17 H 0.3973 0.5957 0.5151 0.030 Uiso 1 1 calc R
C18 C 0.1887(2) 0.60458(18) 0.55926(10) 0.0258(5) Uani 1 1 d .
H18 H 0.1985 0.5877 0.6087 0.031 Uiso 1 1 calc R
C19 C 0.0557(2) 0.62562(18) 0.54133(10) 0.0257(5) Uani 1 1 d .
H19 H -0.0243 0.6237 0.5788 0.031 Uiso 1 1 calc R
C20 C 0.0408(2) 0.64961(18) 0.46768(10) 0.0226(4) Uani 1 1 d .
H20 H -0.0493 0.6640 0.4562 0.027 Uiso 1 1 calc R
C21 C 0.22200(19) 0.60367(17) 0.27678(9) 0.0173(4) Uani 1 1 d .
C22 C 0.3371(2) 0.32068(19) 0.37230(11) 0.0308(5) Uani 1 1 d .
H22A H 0.2639 0.2838 0.3653 0.046 Uiso 1 1 calc R
H22B H 0.3020 0.3654 0.4138 0.046 Uiso 1 1 calc R
H22C H 0.4189 0.2541 0.3816 0.046 Uiso 1 1 calc R
C23 C 0.5642(2) 0.4980(2) 0.29122(12) 0.0328(5) Uani 1 1 d .
H23A H 0.5623 0.4978 0.3426 0.049 Uiso 1 1 calc R
H23B H 0.5637 0.5828 0.2639 0.049 Uiso 1 1 calc R
H23C H 0.6490 0.4401 0.2718 0.049 Uiso 1 1 calc R
C24 C 0.4436(2) 0.36189(19) 0.19030(11) 0.0280(5) Uani 1 1 d .
H24A H 0.5309 0.2983 0.1915 0.042 Uiso 1 1 calc R
H24B H 0.4559 0.4263 0.1473 0.042 Uiso 1 1 calc R
H24C H 0.3687 0.3223 0.1883 0.042 Uiso 1 1 calc R
C25 C -0.00860(19) 0.87984(17) 0.17563(10) 0.0195(4) Uani 1 1 d .
C26 C -0.0280(2) 1.00937(18) 0.17820(11) 0.0257(5) Uani 1 1 d .
H26 H 0.0089 1.0339 0.2129 0.031 Uiso 1 1 calc R
C27 C -0.1016(2) 1.1020(2) 0.12953(12) 0.0331(5) Uani 1 1 d .
H27 H -0.1145 1.1881 0.1321 0.040 Uiso 1 1 calc R
C28 C -0.1559(2) 1.0671(2) 0.07727(11) 0.0343(5) Uani 1 1 d .
H28 H -0.2050 1.1293 0.0445 0.041 Uiso 1 1 calc R
C29 C -0.1366(2) 0.9389(2) 0.07405(11) 0.0300(5) Uani 1 1 d .
H29 H -0.1728 0.9149 0.0389 0.036 Uiso 1 1 calc R
C30 C -0.0640(2) 0.84580(19) 0.12258(10) 0.0237(4) Uani 1 1 d .
H30 H -0.0520 0.7599 0.1198 0.028 Uiso 1 1 calc R
C31 C 0.1449(2) 0.55781(17) 0.12024(10) 0.0195(4) Uani 1 1 d .
C32 C 0.0177(2) 0.51032(18) 0.17096(10) 0.0229(4) Uani 1 1 d .
H32 H -0.0288 0.5721 0.2046 0.027 Uiso 1 1 calc R
C33 C -0.0934(2) 0.5024(2) 0.12767(11) 0.0300(5) Uani 1 1 d .
H33A H -0.1158 0.5814 0.0945 0.045 Uiso 1 1 calc R
H33B H -0.1784 0.4871 0.1618 0.045 Uiso 1 1 calc R
H33C H -0.0553 0.4335 0.0996 0.045 Uiso 1 1 calc R
C34 C 0.0623(2) 0.3807(2) 0.21831(11) 0.0330(5) Uani 1 1 d .
H34A H 0.1129 0.3189 0.1867 0.050 Uiso 1 1 calc R
H34B H -0.0210 0.3538 0.2483 0.050 Uiso 1 1 calc R
H34C H 0.1232 0.3876 0.2497 0.050 Uiso 1 1 calc R
C35 C 0.1954(2) 0.52539(18) 0.04952(10) 0.0244(4) Uani 1 1 d .
H35 H 0.1538 0.4708 0.0343 0.029 Uiso 1 1 calc R
C36 C 0.3060(2) 0.57267(19) 0.00162(10) 0.0252(5) Uani 1 1 d .
H36 H 0.3370 0.5504 -0.0455 0.030 Uiso 1 1 calc R
C37 C 0.3709(2) 0.65275(18) 0.02312(10) 0.0236(4) Uani 1 1 d .
H37 H 0.4451 0.6839 -0.0098 0.028 Uiso 1 1 calc R
C38 C 0.3600(2) 0.91304(19) 0.07599(12) 0.0332(5) Uani 1 1 d .
H38A H 0.3942 0.9155 0.0237 0.050 Uiso 1 1 calc R
H38B H 0.4027 0.9674 0.0937 0.050 Uiso 1 1 calc R
H38C H 0.2582 0.9425 0.0853 0.050 Uiso 1 1 calc R
C39 C -0.2576(2) 0.80141(19) 0.33583(11) 0.0252(5) Uani 1 1 d .
H39 H -0.1831 0.7330 0.3153 0.030 Uiso 1 1 calc R
C40 C -0.3559(2) 0.8630(2) 0.27917(11) 0.0338(5) Uani 1 1 d .
H40A H -0.4330 0.9268 0.2996 0.051 Uiso 1 1 calc R
H40B H -0.3936 0.7984 0.2679 0.051 Uiso 1 1 calc R
H40C H -0.3025 0.9022 0.2346 0.051 Uiso 1 1 calc R
C41 C -0.3436(2) 0.7415(2) 0.40800(11) 0.0326(5) Uani 1 1 d .
H41A H -0.2815 0.7015 0.4429 0.049 Uiso 1 1 calc R
H41B H -0.3850 0.6786 0.3976 0.049 Uiso 1 1 calc R
H41C H -0.4180 0.8071 0.4286 0.049 Uiso 1 1 calc R
C42 C -0.0645(2) 1.08066(19) 0.38165(11) 0.0288(5) Uani 1 1 d .
H42 H -0.0261 1.1416 0.3930 0.035 Uiso 1 1 calc R

loop_
_atom_site_aniso_label
_atom_site_aniso_U_11
_atom_site_aniso_U_22
_atom_site_aniso_U_33
_atom_site_aniso_U_23
_atom_site_aniso_U_13
_atom_site_aniso_U_12
Al1 0.0217(3) 0.0206(3) 0.0184(3) -0.0030(2) -0.0057(2) -0.0003(2)
N1 0.0197(8) 0.0184(8) 0.0138(8) -0.0035(6) -0.0048(6) -0.0015(7)
N2 0.0204(8) 0.0152(8) 0.0150(8) -0.0031(6) -0.0047(6) -0.0018(7)
C1 0.0269(12) 0.0466(14) 0.0370(13) -0.0070(10) -0.0102(10) -0.0097(10)
C2 0.0257(11) 0.0288(11) 0.0186(10) -0.0026(8) -0.0053(8) -0.0072(9)
C3 0.0210(10) 0.0205(10) 0.0166(10) -0.0005(8) -0.0068(8) 0.0004(8)
C4 0.0211(10) 0.0172(10) 0.0127(9) -0.0019(7) -0.0062(8) 0.0034(8)
C5 0.0208(10) 0.0163(10) 0.0163(9) -0.0032(7) -0.0047(8) -0.0044(8)
C6 0.0235(11) 0.0153(10) 0.0160(9) -0.0040(7) -0.0060(8) 0.0000(8)
C7 0.0244(11) 0.0225(11) 0.0178(10) -0.0042(8) -0.0057(8) -0.0018(9)
C8 0.0234(11) 0.0314(12) 0.0278(11) -0.0084(9) -0.0060(9) 0.0028(9)
C9 0.0364(13) 0.0240(12) 0.0338(12) -0.0146(9) -0.0094(10) 0.0065(10)
C10 0.0334(13) 0.0307(12) 0.0399(13) 0.0039(10) -0.0156(10) -0.0097(10)
C11 0.0274(11) 0.0196(10) 0.0287(11) -0.0046(8) -0.0106(9) -0.0046(9)
C12 0.0386(13) 0.0288(12) 0.0361(12) -0.0055(9) -0.0189(10) -0.0055(10)
C13 0.0292(11) 0.0173(10) 0.0189(10) -0.0021(8) -0.0074(8) -0.0029(9)
C14 0.0182(10) 0.0159(10) 0.0181(9) -0.0003(7) -0.0059(8) -0.0030(8)
C15 0.0241(10) 0.0131(9) 0.0173(9) -0.0030(7) -0.0064(8) -0.0031(8)
C16 0.0229(11) 0.0235(11) 0.0218(10) -0.0053(8) -0.0064(8) -0.0025(8)
C17 0.0265(11) 0.0261(11) 0.0248(11) -0.0041(8) -0.0128(9) -0.0021(9)
C18 0.0388(13) 0.0228(11) 0.0173(10) -0.0033(8) -0.0108(9) -0.0043(9)
C19 0.0300(12) 0.0281(12) 0.0179(10) -0.0040(8) -0.0012(9) -0.0074(9)
C20 0.0243(11) 0.0238(11) 0.0216(10) -0.0040(8) -0.0068(8) -0.0057(9)
C21 0.0198(10) 0.0170(10) 0.0161(9) -0.0004(7) -0.0061(8) -0.0052(8)
C22 0.0355(13) 0.0259(12) 0.0262(11) 0.0003(9) -0.0071(9) -0.0011(10)
C23 0.0259(12) 0.0405(13) 0.0318(12) -0.0089(10) -0.0062(9) -0.0037(10)
C24 0.0268(11) 0.0270(12) 0.0266(11) -0.0062(9) -0.0048(9) 0.0016(9)
C25 0.0182(10) 0.0207(10) 0.0162(9) -0.0007(8) -0.0028(8) -0.0005(8)
C26 0.0302(12) 0.0233(11) 0.0247(11) -0.0011(8) -0.0103(9) -0.0052(9)
C27 0.0424(13) 0.0196(11) 0.0359(12) 0.0005(9) -0.0141(10) -0.0025(10)
C28 0.0423(14) 0.0281(12) 0.0290(12) 0.0054(9) -0.0181(10) 0.0002(10)
C29 0.0345(12) 0.0313(12) 0.0246(11) -0.0020(9) -0.0154(9) -0.0009(10)
C30 0.0278(11) 0.0215(11) 0.0207(10) -0.0037(8) -0.0081(9) 0.0001(9)
C31 0.0218(10) 0.0174(10) 0.0177(10) -0.0025(8) -0.0066(8) 0.0007(8)
C32 0.0260(11) 0.0222(11) 0.0216(10) -0.0059(8) -0.0053(8) -0.0046(9)
C33 0.0287(12) 0.0349(13) 0.0282(11) -0.0028(9) -0.0091(9) -0.0086(10)
C34 0.0348(13) 0.0332(13) 0.0315(12) 0.0005(9) -0.0093(10) -0.0100(10)
C35 0.0281(11) 0.0239(11) 0.0230(10) -0.0071(8) -0.0102(9) -0.0012(9)
C36 0.0268(11) 0.0295(12) 0.0170(10) -0.0073(8) -0.0057(8) 0.0019(9)
C37 0.0204(10) 0.0289(11) 0.0170(10) 0.0001(8) -0.0031(8) -0.0011(9)
C38 0.0347(13) 0.0290(12) 0.0370(12) -0.0016(10) -0.0072(10) -0.0116(10)
C39 0.0227(11) 0.0267(11) 0.0273(11) -0.0078(9) -0.0039(9) -0.0052(9)
C40 0.0303(12) 0.0458(14) 0.0284(12) -0.0065(10) -0.0086(10) -0.0106(11)
C41 0.0265(12) 0.0389(13) 0.0321(12) 0.0005(10) -0.0069(9) -0.0105(10)
C42 0.0377(13) 0.0223(11) 0.0299(11) -0.0100(9) -0.0128(10) -0.0023(10)

loop_
_atom_type_symbol
_atom_type_description
_atom_type_scat_dispersion_real
_atom_type_scat_dispersion_imag
_atom_type_scat_source
C C 0.0033 0.0016 'International Tables Vol C Tables 4.2.6.8 and 6.1.1.4'
H H 0.0000 0.0000 'International Tables Vol C Tables 4.2.6.8 and 6.1.1.4'
N N 0.0061 0.0033 'International Tables Vol C Tables 4.2.6.8 and 6.1.1.4'
Al Al 0.0645 0.0514 'International Tables Vol C Tables 4.2.6.8 and 6.1.1.4'

loop_
_geom_angle_atom_site_label_1
_geom_angle_atom_site_label_2
_geom_angle_atom_site_label_3
_geom_angle
C22 Al1 C24 112.00(9)
C22 Al1 C23 108.77(9)
C24 Al1 C23 107.52(9)
C22 Al1 C21 107.33(8)
C24 Al1 C21 112.74(8)
C23 Al1 C21 108.36(9)
C5 N1 C21 112.68(14)
C5 N1 C4 123.72(14)
C21 N1 C4 123.51(14)
C5 N2 C14 108.79(14)
C5 N2 C6 123.47(14)
C14 N2 C6 127.64(14)
C2 C1 H1A 109.5
C2 C1 H1B 109.5
H1A C1 H1B 109.5
C2 C1 H1C 109.5
H1A C1 H1C 109.5
H1B C1 H1C 109.5
C3 C2 C1 111.56(17)
C3 C2 C38 111.14(16)
C1 C2 C38 110.30(17)
C3 C2 H2 107.9
C1 C2 H2 107.9
C38 C2 H2 107.9
C37 C3 C4 116.87(17)
C37 C3 C2 120.43(17)
C4 C3 C2 122.70(16)
C31 C4 C3 123.74(16)
C31 C4 N1 118.45(16)
C3 C4 N1 117.82(16)
N1 C5 N2 106.39(15)
N1 C5 C25 127.76(16)
N2 C5 C25 125.84(16)
C7 C6 C13 123.48(17)
C7 C6 N2 118.75(16)
C13 C6 N2 117.57(16)
C8 C7 C6 116.78(18)
C8 C7 C39 119.11(18)
C6 C7 C39 124.10(17)
C9 C8 C7 121.3(2)
C9 C8 H8 119.4
C7 C8 H8 119.4
C8 C9 C42 120.4(2)
C8 C9 H9 119.8
C42 C9 H9 119.8
C11 C10 H10A 109.5
C11 C10 H10B 109.5
H10A C10 H10B 109.5
C11 C10 H10C 109.5
H10A C10 H10C 109.5
H10B C10 H10C 109.5
C13 C11 C10 112.05(16)
C13 C11 C12 109.98(17)
C10 C11 C12 110.73(17)
C13 C11 H11 108.0
C10 C11 H11 108.0
C12 C11 H11 108.0
C11 C12 H12A 109.5
C11 C12 H12B 109.5
H12A C12 H12B 109.5
C11 C12 H12C 109.5
H12A C12 H12C 109.5
H12B C12 H12C 109.5
C42 C13 C6 116.41(18)
C42 C13 C11 119.72(17)
C6 C13 C11 123.86(17)
C21 C14 N2 109.30(15)
C21 C14 C15 129.68(16)
N2 C14 C15 120.99(15)
C20 C15 C16 118.39(16)
C20 C15 C14 122.15(17)
C16 C15 C14 119.46(16)
C17 C16 C15 120.88(18)
C17 C16 H16 119.6
C15 C16 H16 119.6
C16 C17 C18 119.96(18)
C16 C17 H17 120.0
C18 C17 H17 120.0
C19 C18 C17 119.78(17)
C19 C18 H18 120.1
C17 C18 H18 120.1
C18 C19 C20 120.29(18)
C18 C19 H19 119.9
C20 C19 H19 119.9
C19 C20 C15 120.70(18)
C19 C20 H20 119.6
C15 C20 H20 119.6
C14 C21 N1 102.81(15)
C14 C21 Al1 129.04(13)
N1 C21 Al1 127.86(12)
Al1 C22 H22A 109.5
Al1 C22 H22B 109.5
H22A C22 H22B 109.5
Al1 C22 H22C 109.5
H22A C22 H22C 109.5
H22B C22 H22C 109.5
Al1 C23 H23A 109.5
Al1 C23 H23B 109.5
H23A C23 H23B 109.5
Al1 C23 H23C 109.5
H23A C23 H23C 109.5
H23B C23 H23C 109.5
Al1 C24 H24A 109.5
Al1 C24 H24B 109.5
H24A C24 H24B 109.5
Al1 C24 H24C 109.5
H24A C24 H24C 109.5
H24B C24 H24C 109.5
C26 C25 C30 118.41(17)
C26 C25 C5 120.74(16)
C30 C25 C5 120.85(17)
C27 C26 C25 120.67(18)
C27 C26 H26 119.7
C25 C26 H26 119.7
C28 C27 C26 120.4(2)
C28 C27 H27 119.8
C26 C27 H27 119.8
C27 C28 C29 119.38(18)
C27 C28 H28 120.3
C29 C28 H28 120.3
C28 C29 C30 120.68(19)
C28 C29 H29 119.7
C30 C29 H29 119.7
C29 C30 C25 120.49(19)
C29 C30 H30 119.8
C25 C30 H30 119.8
C35 C31 C4 116.43(17)
C35 C31 C32 120.79(17)
C4 C31 C32 122.75(16)
C34 C32 C31 112.41(16)
C34 C32 C33 109.08(16)
C31 C32 C33 112.30(16)
C34 C32 H32 107.6
C31 C32 H32 107.6
C33 C32 H32 107.6
C32 C33 H33A 109.5
C32 C33 H33B 109.5
H33A C33 H33B 109.5
C32 C33 H33C 109.5
H33A C33 H33C 109.5
H33B C33 H33C 109.5
C32 C34 H34A 109.5
C32 C34 H34B 109.5
H34A C34 H34B 109.5
C32 C34 H34C 109.5
H34A C34 H34C 109.5
H34B C34 H34C 109.5
C36 C35 C31 121.45(18)
C36 C35 H35 119.3
C31 C35 H35 119.3
C37 C36 C35 120.49(18)
C37 C36 H36 119.8
C35 C36 H36 119.8
C36 C37 C3 121.01(18)
C36 C37 H37 119.5
C3 C37 H37 119.5
C2 C38 H38A 109.5
C2 C38 H38B 109.5
H38A C38 H38B 109.5
C2 C38 H38C 109.5
H38A C38 H38C 109.5
H38B C38 H38C 109.5
C7 C39 C40 111.31(16)
C7 C39 C41 110.91(16)
C40 C39 C41 109.64(17)
C7 C39 H39 108.3
C40 C39 H39 108.3
C41 C39 H39 108.3
C39 C40 H40A 109.5
C39 C40 H40B 109.5
H40A C40 H40B 109.5
C39 C40 H40C 109.5
H40A C40 H40C 109.5
H40B C40 H40C 109.5
C39 C41 H41A 109.5
C39 C41 H41B 109.5
H41A C41 H41B 109.5
C39 C41 H41C 109.5
H41A C41 H41C 109.5
H41B C41 H41C 109.5
C9 C42 C13 121.58(19)
C9 C42 H42 119.2
C13 C42 H42 119.2

loop_
_geom_bond_atom_site_label_1
_geom_bond_atom_site_label_2
_geom_bond_distance
Al1 C22 1.988(2)
Al1 C24 1.998(2)
Al1 C23 2.003(2)
Al1 C21 2.1043(19)
N1 C5 1.344(2)
N1 C21 1.415(2)
N1 C4 1.455(2)
N2 C5 1.352(2)
N2 C14 1.406(2)
N2 C6 1.455(2)
C1 C2 1.532(3)
C1 H1A 0.9600
C1 H1B 0.9600
C1 H1C 0.9600
C2 C3 1.523(3)
C2 C38 1.532(3)
C2 H2 0.9800
C3 C37 1.393(3)
C3 C4 1.403(3)
C4 C31 1.398(3)
C5 C25 1.479(2)
C6 C7 1.398(3)
C6 C13 1.406(3)
C7 C8 1.396(3)
C7 C39 1.522(3)
C8 C9 1.373(3)
C8 H8 0.9300
C9 C42 1.381(3)
C9 H9 0.9300
C10 C11 1.531(3)
C10 H10A 0.9600
C10 H10B 0.9600
C10 H10C 0.9600
C11 C13 1.523(3)
C11 C12 1.532(3)
C11 H11 0.9800
C12 H12A 0.9600
C12 H12B 0.9600
C12 H12C 0.9600
C13 C42 1.390(3)
C14 C21 1.379(3)
C14 C15 1.478(2)
C15 C20 1.393(3)
C15 C16 1.395(3)
C16 C17 1.385(3)
C16 H16 0.9300
C17 C18 1.388(3)
C17 H17 0.9300
C18 C19 1.380(3)
C18 H18 0.9300
C19 C20 1.387(3)
C19 H19 0.9300
C20 H20 0.9300
C22 H22A 0.9600
C22 H22B 0.9600
C22 H22C 0.9600
C23 H23A 0.9600
C23 H23B 0.9600
C23 H23C 0.9600
C24 H24A 0.9600
C24 H24B 0.9600
C24 H24C 0.9600
C25 C26 1.393(3)
C25 C30 1.396(3)
C26 C27 1.387(3)
C26 H26 0.9300
C27 C28 1.381(3)
C27 H27 0.9300
C28 C29 1.382(3)
C28 H28 0.9300
C29 C30 1.382(3)
C29 H29 0.9300
C30 H30 0.9300
C31 C35 1.395(3)
C31 C32 1.525(3)
C32 C34 1.524(3)
C32 C33 1.537(3)
C32 H32 0.9800
C33 H33A 0.9600
C33 H33B 0.9600
C33 H33C 0.9600
C34 H34A 0.9600
C34 H34B 0.9600
C34 H34C 0.9600
C35 C36 1.382(3)
C35 H35 0.9300
C36 C37 1.381(3)
C36 H36 0.9300
C37 H37 0.9300
C38 H38A 0.9600
C38 H38B 0.9600
C38 H38C 0.9600
C39 C40 1.537(3)
C39 C41 1.538(3)
C39 H39 0.9800
C40 H40A 0.9600
C40 H40B 0.9600
C40 H40C 0.9600
C41 H41A 0.9600
C41 H41B 0.9600
C41 H41C 0.9600
C42 H42 0.9300
